data_9012515
loop_
_publ_author_name
'Lightfoot, P.'
'Cheetham, A. K.'
'Sleight, A. W.'

_publ_section_title
;
 Structure of MnPO4*H2O by synchrotron X-ray powder diffraction
;
_journal_name_full 'Inorganic Chemistry'
_journal_page_first 3544
_journal_page_last 3547
_journal_paper_doi 10.1021/ic00268a025
_journal_volume 26
_journal_year 1987
_chemical_compound_source Synthetic
_chemical_formula_sum 'H2 Mn O5 P'
_chemical_name_mineral Serrabrancaite
_space_group_IT_number 15
_symmetry_space_group_name_Hall '-C 2yc'
_symmetry_space_group_name_H-M 'C 1 2/c 1'
_cell_angle_alpha 90
_cell_angle_beta 112.3
_cell_angle_gamma 90
_cell_length_a 6.912
_cell_length_b 7.470
_cell_length_c 7.357
_cell_formula_units_Z 4
_cell_volume 351.451
_database_code_amcsd 0012696
_exptl_crystal_density_diffrn 3.174
_cod_original_formula_sum 'Mn P O5 H2'
_cod_database_code 9012515

loop_
_space_group_symop_operation_xyz
x,y,z
1/2+x,1/2+y,z
x,-y,1/2+z
1/2+x,1/2-y,1/2+z
-x,y,1/2-z
1/2-x,1/2+y,1/2-z
-x,-y,-z
1/2-x,1/2-y,-z

loop_
_atom_site_aniso_label
_atom_site_aniso_U_11
_atom_site_aniso_U_22
_atom_site_aniso_U_33
_atom_site_aniso_U_12
_atom_site_aniso_U_13
_atom_site_aniso_U_23
Mn 0.00924 0.00823 0.00340 0.00227 0.00251 0.00100
P 0.01380 0.00608 0.00948 0.00000 0.00633 0.00000

loop_
_atom_site_label
_atom_site_fract_x
_atom_site_fract_y
_atom_site_fract_z
_atom_site_U_iso_or_equiv
Mn 0.25000 0.25000 0.00000 ?
P 0.00000 0.41760 0.25000 ?
O1 0.45880 0.20140 -0.09950 0.00532
O2 0.30720 -0.03590 -0.34730 0.00431
O3 0.00000 -0.09950 0.25000 0.00621
H 0.07500 -0.01400 0.19700 0.01267

loop_
_cod_related_entry_id
_cod_related_entry_database
_cod_related_entry_code
1 AMCSD 0012696
